data_2237829
loop_
_publ_author_name
'Kozubkov\'a, Zuzana'
'Babjakov\'a, Eva'
'Barto\<s, Peter'
'V\'icha, Robert'

_publ_section_title
;
 4-(Adamantan-1-yl)-2-(4-fluorophenyl)quinoline
;
_journal_coeditor_code FY2093
_journal_issue 6
_journal_name_full 'Acta Crystallographica Section E'
_journal_page_first o882
_journal_paper_doi 10.1107/S1600536813012336
_journal_volume 69
_journal_year 2013
_chemical_formula_analytical 'C25 H24 F N'
_chemical_formula_moiety 'C25 H24 F N'
_chemical_formula_structural 'C25 H24 F N'
_chemical_formula_sum 'C25 H24 F N'
_chemical_formula_weight 357.45
_chemical_melting_point 435
_chemical_name_systematic
;
4-(Adamantan-1-yl)-2-(4-fluorophenyl)quinoline
;
_space_group_IT_number 2
_symmetry_cell_setting triclinic
_symmetry_space_group_name_Hall '-P 1'
_symmetry_space_group_name_H-M 'P -1'
_cell_angle_alpha 93.205(3)
_cell_angle_beta 96.446(3)
_cell_angle_gamma 100.507(3)
_cell_formula_units_Z 2
_cell_length_a 6.4604(3)
_cell_length_b 10.9964(4)
_cell_length_c 12.9074(5)
_cell_measurement_reflns_used 5109
_cell_measurement_temperature 120(2)
_cell_measurement_theta_max 27.2007
_cell_measurement_theta_min 3.1766
_cell_volume 893.14(6)
_computing_cell_refinement 'CrysAlis RED (Oxford Diffraction, 2009)'
_computing_data_collection 'CrysAlis CCD (Oxford Diffraction, 2009)'
_computing_data_reduction 'CrysAlis RED (Oxford Diffraction, 2009)'
_computing_molecular_graphics
;
ORTEP-3 for Windows
(Farrugia, 2012) and Mercury (Macrae <i>et al.</i>, 2008)
;
_computing_publication_material 'SHELXL97 (Sheldrick, 2008)'
_computing_structure_refinement 'SHELXL97 (Sheldrick, 2008)'
_computing_structure_solution 'SHELXS97 (Sheldrick, 2008)'
_diffrn_ambient_temperature 120(2)
_diffrn_detector_area_resol_mean 8.4353
_diffrn_measured_fraction_theta_full 0.997
_diffrn_measured_fraction_theta_max 0.997
_diffrn_measurement_device_type 'Oxford Diffraction Xcalibur'
_diffrn_measurement_method '\w scan'
_diffrn_radiation_monochromator graphite
_diffrn_radiation_source 'Enhance (Mo) X-ray Source'
_diffrn_radiation_type MoK\a
_diffrn_radiation_wavelength 0.71073
_diffrn_reflns_av_R_equivalents 0.0147
_diffrn_reflns_av_sigmaI/netI 0.0231
_diffrn_reflns_limit_h_max 7
_diffrn_reflns_limit_h_min -7
_diffrn_reflns_limit_k_max 13
_diffrn_reflns_limit_k_min -8
_diffrn_reflns_limit_l_max 15
_diffrn_reflns_limit_l_min -15
_diffrn_reflns_number 9490
_diffrn_reflns_theta_full 25.00
_diffrn_reflns_theta_max 25.00
_diffrn_reflns_theta_min 3.19
_diffrn_standards_number 0
_exptl_absorpt_coefficient_mu 0.084
_exptl_absorpt_correction_T_max 1.00000
_exptl_absorpt_correction_T_min 0.97076
_exptl_absorpt_correction_type multi-scan
_exptl_absorpt_process_details '(CrysAlis RED; Oxford Diffraction, 2009)'
_exptl_crystal_colour colourless
_exptl_crystal_density_diffrn 1.329
_exptl_crystal_density_method 'not measured'
_exptl_crystal_description block
_exptl_crystal_F_000 380
_exptl_crystal_size_max 0.60
_exptl_crystal_size_mid 0.40
_exptl_crystal_size_min 0.20
_refine_diff_density_max 0.196
_refine_diff_density_min -0.190
_refine_ls_extinction_method none
_refine_ls_goodness_of_fit_ref 1.078
_refine_ls_hydrogen_treatment constr
_refine_ls_matrix_type full
_refine_ls_number_parameters 244
_refine_ls_number_reflns 3142
_refine_ls_number_restraints 0
_refine_ls_restrained_S_all 1.078
_refine_ls_R_factor_all 0.0451
_refine_ls_R_factor_gt 0.0337
_refine_ls_shift/su_max 0.000
_refine_ls_shift/su_mean 0.000
_refine_ls_structure_factor_coef Fsqd
_refine_ls_weighting_details 'calc w=1/[\s^2^(Fo^2^)+(0.0613P)^2^+0.0000P] where P=(Fo^2^+2Fc^2^)/3'
_refine_ls_weighting_scheme calc
_refine_ls_wR_factor_gt 0.0961
_refine_ls_wR_factor_ref 0.0990
_reflns_number_gt 2445
_reflns_number_total 3142
_reflns_threshold_expression I>2\s(I)
_cod_data_source_file fy2093.cif
_cod_data_source_block I
_cod_original_sg_symbol_Hall -P_1
_cod_database_code 2237829
_cod_database_fobs_code 2237829

loop_
_symmetry_equiv_pos_as_xyz
'x, y, z'
'-x, -y, -z'

loop_
_atom_site_type_symbol
_atom_site_label
_atom_site_fract_x
_atom_site_fract_y
_atom_site_fract_z
_atom_site_U_iso_or_equiv
_atom_site_adp_type
_atom_site_calc_flag
_atom_site_refinement_flags
_atom_site_occupancy
_atom_site_symmetry_multiplicity
F F1 0.34394(12) 0.33553(7) 0.56712(6) 0.0332(2) Uani d . 1 1
N N1 1.06928(16) 0.26583(10) 0.29611(8) 0.0214(3) Uani d . 1 1
C C1 0.92455(19) 0.17633(12) 0.32331(9) 0.0198(3) Uani d . 1 1
C C2 0.91382(19) 0.05025(12) 0.29032(9) 0.0200(3) Uani d . 1 1
H H2 0.8044 -0.0101 0.3110 0.024 Uiso calc R 1 1
C C3 1.05410(19) 0.01109(12) 0.22984(9) 0.0187(3) Uani d . 1 1
C C4 1.21873(19) 0.10663(12) 0.20249(9) 0.0194(3) Uani d . 1 1
C C5 1.39056(19) 0.08736(13) 0.14764(9) 0.0213(3) Uani d . 1 1
H H5 1.4001 0.0052 0.1247 0.026 Uiso calc R 1 1
C C6 1.5421(2) 0.18375(13) 0.12701(9) 0.0243(3) Uani d . 1 1
H H6 1.6546 0.1674 0.0902 0.029 Uiso calc R 1 1
C C7 1.5339(2) 0.30672(13) 0.15946(10) 0.0261(3) Uani d . 1 1
H H7 1.6392 0.3733 0.1441 0.031 Uiso calc R 1 1
C C8 1.3735(2) 0.32951(13) 0.21319(10) 0.0244(3) Uani d . 1 1
H H8 1.3678 0.4126 0.2351 0.029 Uiso calc R 1 1
C C9 1.21530(19) 0.23188(12) 0.23691(9) 0.0202(3) Uani d . 1 1
C C10 0.77164(19) 0.21533(12) 0.39064(9) 0.0195(3) Uani d . 1 1
C C11 0.8057(2) 0.33784(12) 0.43399(10) 0.0236(3) Uani d . 1 1
H H11 0.9288 0.3944 0.4218 0.028 Uiso calc R 1 1
C C12 0.6640(2) 0.37833(13) 0.49428(10) 0.0250(3) Uani d . 1 1
H H12 0.6889 0.4615 0.5240 0.030 Uiso calc R 1 1
C C13 0.4865(2) 0.29515(13) 0.51007(9) 0.0236(3) Uani d . 1 1
C C14 0.4466(2) 0.17378(13) 0.47036(9) 0.0237(3) Uani d . 1 1
H H14 0.3231 0.1181 0.4834 0.028 Uiso calc R 1 1
C C15 0.59069(19) 0.13429(12) 0.41086(9) 0.0216(3) Uani d . 1 1
H H15 0.5658 0.0503 0.3832 0.026 Uiso calc R 1 1
C C16 1.03604(19) -0.12759(12) 0.19886(9) 0.0180(3) Uani d . 1 1
C C17 1.22648(19) -0.17477(12) 0.25635(9) 0.0197(3) Uani d . 1 1
H H17A 1.3607 -0.1264 0.2383 0.024 Uiso calc R 1 1
H H17B 1.2260 -0.1621 0.3329 0.024 Uiso calc R 1 1
C C18 1.2147(2) -0.31265(12) 0.22571(9) 0.0218(3) Uani d . 1 1
H H18 1.3411 -0.3403 0.2620 0.026 Uiso calc R 1 1
C C19 1.0124(2) -0.38832(12) 0.25789(9) 0.0230(3) Uani d . 1 1
H H19A 1.0050 -0.4776 0.2390 0.028 Uiso calc R 1 1
H H19B 1.0131 -0.3763 0.3345 0.028 Uiso calc R 1 1
C C20 0.82066(19) -0.34565(12) 0.20168(9) 0.0214(3) Uani d . 1 1
H H20 0.6879 -0.3938 0.2235 0.026 Uiso calc R 1 1
C C21 0.83436(19) -0.20723(12) 0.23111(9) 0.0203(3) Uani d . 1 1
H H21A 0.8346 -0.1938 0.3076 0.024 Uiso calc R 1 1
H H21B 0.7076 -0.1804 0.1963 0.024 Uiso calc R 1 1
C C22 1.0223(2) -0.15445(12) 0.07863(9) 0.0207(3) Uani d . 1 1
H H22A 0.8924 -0.1307 0.0441 0.025 Uiso calc R 1 1
H H22B 1.1463 -0.1039 0.0528 0.025 Uiso calc R 1 1
C C23 1.0176(2) -0.29224(12) 0.05047(9) 0.0220(3) Uani d . 1 1
H H23 1.0164 -0.3067 -0.0268 0.026 Uiso calc R 1 1
C C24 0.8172(2) -0.36869(13) 0.08344(9) 0.0238(3) Uani d . 1 1
H H24A 0.8113 -0.4579 0.0648 0.029 Uiso calc R 1 1
H H24B 0.6901 -0.3444 0.0465 0.029 Uiso calc R 1 1
C C25 1.2133(2) -0.33189(13) 0.10712(9) 0.0235(3) Uani d . 1 1
H H25A 1.2110 -0.4204 0.0871 0.028 Uiso calc R 1 1
H H25B 1.3437 -0.2822 0.0862 0.028 Uiso calc R 1 1

loop_
_atom_site_aniso_label
_atom_site_aniso_U_11
_atom_site_aniso_U_22
_atom_site_aniso_U_33
_atom_site_aniso_U_12
_atom_site_aniso_U_13
_atom_site_aniso_U_23
F1 0.0378(5) 0.0358(5) 0.0331(4) 0.0163(4) 0.0192(4) 0.0045(4)
N1 0.0203(6) 0.0218(7) 0.0228(5) 0.0056(5) 0.0024(4) 0.0036(5)
C1 0.0184(7) 0.0214(8) 0.0192(6) 0.0043(6) -0.0010(5) 0.0032(6)
C2 0.0183(6) 0.0196(8) 0.0221(6) 0.0028(6) 0.0040(5) 0.0026(6)
C3 0.0176(6) 0.0214(8) 0.0165(6) 0.0034(6) 0.0001(5) 0.0022(5)
C4 0.0194(6) 0.0233(8) 0.0154(6) 0.0043(6) 0.0000(5) 0.0031(5)
C5 0.0212(7) 0.0244(8) 0.0180(6) 0.0034(6) 0.0026(5) 0.0015(5)
C6 0.0208(7) 0.0325(9) 0.0195(6) 0.0029(6) 0.0051(5) 0.0041(6)
C7 0.0235(7) 0.0271(9) 0.0265(7) -0.0007(6) 0.0051(6) 0.0076(6)
C8 0.0270(7) 0.0185(8) 0.0271(7) 0.0020(6) 0.0035(6) 0.0049(6)
C9 0.0192(6) 0.0230(8) 0.0187(6) 0.0048(6) 0.0008(5) 0.0041(6)
C10 0.0204(7) 0.0202(8) 0.0186(6) 0.0065(6) 0.0007(5) 0.0017(5)
C11 0.0229(7) 0.0218(8) 0.0261(7) 0.0034(6) 0.0035(5) 0.0022(6)
C12 0.0309(8) 0.0217(8) 0.0235(7) 0.0087(6) 0.0036(6) -0.0004(6)
C13 0.0268(7) 0.0306(9) 0.0179(6) 0.0139(7) 0.0068(5) 0.0040(6)
C14 0.0226(7) 0.0268(9) 0.0230(6) 0.0052(6) 0.0056(5) 0.0062(6)
C15 0.0230(7) 0.0202(8) 0.0219(6) 0.0056(6) 0.0020(5) 0.0012(6)
C16 0.0172(6) 0.0187(8) 0.0183(6) 0.0033(6) 0.0044(5) 0.0010(5)
C17 0.0174(6) 0.0236(8) 0.0179(6) 0.0033(6) 0.0030(5) 0.0003(5)
C18 0.0220(7) 0.0229(8) 0.0222(6) 0.0086(6) 0.0029(5) 0.0013(6)
C19 0.0313(7) 0.0183(8) 0.0212(6) 0.0068(6) 0.0075(5) 0.0008(6)
C20 0.0194(7) 0.0209(8) 0.0236(6) 0.0006(6) 0.0077(5) 0.0005(6)
C21 0.0178(6) 0.0224(8) 0.0212(6) 0.0043(6) 0.0048(5) 0.0005(6)
C22 0.0188(6) 0.0249(8) 0.0179(6) 0.0022(6) 0.0026(5) 0.0023(5)
C23 0.0247(7) 0.0253(8) 0.0155(6) 0.0033(6) 0.0043(5) -0.0023(5)
C24 0.0230(7) 0.0240(8) 0.0227(7) 0.0017(6) 0.0019(5) -0.0026(6)
C25 0.0238(7) 0.0222(8) 0.0256(7) 0.0052(6) 0.0076(5) -0.0018(6)

loop_
_atom_type_symbol
_atom_type_description
_atom_type_scat_dispersion_real
_atom_type_scat_dispersion_imag
_atom_type_scat_source
C C 0.0033 0.0016 'International Tables Vol C Tables 4.2.6.8 and 6.1.1.4'
H H 0.0000 0.0000 'International Tables Vol C Tables 4.2.6.8 and 6.1.1.4'
N N 0.0061 0.0033 'International Tables Vol C Tables 4.2.6.8 and 6.1.1.4'
F F 0.0171 0.0103 'International Tables Vol C Tables 4.2.6.8 and 6.1.1.4'

loop_
_geom_angle_atom_site_label_1
_geom_angle_atom_site_label_2
_geom_angle_atom_site_label_3
_geom_angle
C1 N1 C9 117.34(11)
N1 C1 C2 122.11(11)
N1 C1 C10 116.32(12)
C2 C1 C10 121.57(11)
C3 C2 C1 123.02(12)
C3 C2 H2 118.5
C1 C2 H2 118.5
C2 C3 C4 115.91(12)
C2 C3 C16 120.26(11)
C4 C3 C16 123.79(11)
C5 C4 C9 116.54(12)
C5 C4 C3 125.90(12)
C9 C4 C3 117.51(11)
C6 C5 C4 121.80(13)
C6 C5 H5 119.1
C4 C5 H5 119.1
C5 C6 C7 120.96(12)
C5 C6 H6 119.5
C7 C6 H6 119.5
C8 C7 C6 119.30(13)
C8 C7 H7 120.4
C6 C7 H7 120.4
C7 C8 C9 121.27(13)
C7 C8 H8 119.4
C9 C8 H8 119.4
N1 C9 C8 115.81(12)
N1 C9 C4 124.04(12)
C8 C9 C4 120.11(11)
C15 C10 C11 117.95(12)
C15 C10 C1 122.31(12)
C11 C10 C1 119.73(11)
C12 C11 C10 121.36(12)
C12 C11 H11 119.3
C10 C11 H11 119.3
C13 C12 C11 118.23(13)
C13 C12 H12 120.9
C11 C12 H12 120.9
F1 C13 C14 118.85(12)
F1 C13 C12 118.38(12)
C14 C13 C12 122.77(12)
C13 C14 C15 118.37(12)
C13 C14 H14 120.8
C15 C14 H14 120.8
C14 C15 C10 121.32(13)
C14 C15 H15 119.3
C10 C15 H15 119.3
C3 C16 C21 112.40(10)
C3 C16 C17 109.61(10)
C21 C16 C17 106.18(10)
C3 C16 C22 111.85(10)
C21 C16 C22 105.68(10)
C17 C16 C22 110.94(10)
C18 C17 C16 110.84(10)
C18 C17 H17A 109.5
C16 C17 H17A 109.5
C18 C17 H17B 109.5
C16 C17 H17B 109.5
H17A C17 H17B 108.1
C19 C18 C17 109.63(10)
C19 C18 C25 109.72(10)
C17 C18 C25 109.25(10)
C19 C18 H18 109.4
C17 C18 H18 109.4
C25 C18 H18 109.4
C20 C19 C18 108.95(10)
C20 C19 H19A 109.9
C18 C19 H19A 109.9
C20 C19 H19B 109.9
C18 C19 H19B 109.9
H19A C19 H19B 108.3
C19 C20 C24 109.41(10)
C19 C20 C21 109.41(10)
C24 C20 C21 110.10(10)
C19 C20 H20 109.3
C24 C20 H20 109.3
C21 C20 H20 109.3
C20 C21 C16 111.83(10)
C20 C21 H21A 109.3
C16 C21 H21A 109.3
C20 C21 H21B 109.3
C16 C21 H21B 109.3
H21A C21 H21B 107.9
C23 C22 C16 110.71(10)
C23 C22 H22A 109.5
C16 C22 H22A 109.5
C23 C22 H22B 109.5
C16 C22 H22B 109.5
H22A C22 H22B 108.1
C24 C23 C22 109.06(10)
C24 C23 C25 109.39(10)
C22 C23 C25 110.17(10)
C24 C23 H23 109.4
C22 C23 H23 109.4
C25 C23 H23 109.4
C23 C24 C20 108.93(10)
C23 C24 H24A 109.9
C20 C24 H24A 109.9
C23 C24 H24B 109.9
C20 C24 H24B 109.9
H24A C24 H24B 108.3
C18 C25 C23 109.93(10)
C18 C25 H25A 109.7
C23 C25 H25A 109.7
C18 C25 H25B 109.7
C23 C25 H25B 109.7
H25A C25 H25B 108.2

loop_
_geom_bond_atom_site_label_1
_geom_bond_atom_site_label_2
_geom_bond_distance
F1 C13 1.3610(14)
N1 C1 1.3201(16)
N1 C9 1.3681(16)
C1 C2 1.4144(17)
C1 C10 1.4901(17)
C2 C3 1.3710(16)
C2 H2 0.9500
C3 C4 1.4414(17)
C3 C16 1.5348(17)
C4 C5 1.4227(17)
C4 C9 1.4282(18)
C5 C6 1.3654(18)
C5 H5 0.9500
C6 C7 1.4051(18)
C6 H6 0.9500
C7 C8 1.3617(18)
C7 H7 0.9500
C8 C9 1.4134(18)
C8 H8 0.9500
C10 C15 1.3941(17)
C10 C11 1.3986(18)
C11 C12 1.3826(17)
C11 H11 0.9500
C12 C13 1.3727(19)
C12 H12 0.9500
C13 C14 1.3708(18)
C14 C15 1.3838(17)
C14 H14 0.9500
C15 H15 0.9500
C16 C21 1.5441(16)
C16 C17 1.5506(16)
C16 C22 1.5530(15)
C17 C18 1.5313(17)
C17 H17A 0.9900
C17 H17B 0.9900
C18 C19 1.5287(17)
C18 C25 1.5322(16)
C18 H18 1.0000
C19 C20 1.5262(17)
C19 H19A 0.9900
C19 H19B 0.9900
C20 C24 1.5300(16)
C20 C21 1.5322(17)
C20 H20 1.0000
C21 H21A 0.9900
C21 H21B 0.9900
C22 C23 1.5324(17)
C22 H22A 0.9900
C22 H22B 0.9900
C23 C24 1.5264(17)
C23 C25 1.5337(17)
C23 H23 1.0000
C24 H24A 0.9900
C24 H24B 0.9900
C25 H25A 0.9900
C25 H25B 0.9900

loop_
_geom_hbond_atom_site_label_D
_geom_hbond_atom_site_label_H
_geom_hbond_atom_site_label_A
_geom_hbond_site_symmetry_D
_geom_hbond_site_symmetry_H
_geom_hbond_site_symmetry_A
_geom_hbond_distance_DH
_geom_hbond_distance_HA
_geom_hbond_distance_DA
_geom_hbond_angle_DHA
_geom_hbond_publ_flag
C12 H12 F1 1_555 1_555 2_666 0.95 2.61 3.2955(12) 129.2 y

loop_
_geom_torsion_atom_site_label_1
_geom_torsion_atom_site_label_2
_geom_torsion_atom_site_label_3
_geom_torsion_atom_site_label_4
_geom_torsion
C9 N1 C1 C2 -2.15(17)
C9 N1 C1 C10 178.09(10)
N1 C1 C2 C3 1.36(18)
C10 C1 C2 C3 -178.88(11)
C1 C2 C3 C4 1.05(17)
C1 C2 C3 C16 178.66(10)
C2 C3 C4 C5 174.85(11)
C16 C3 C4 C5 -2.67(18)
C2 C3 C4 C9 -2.43(15)
C16 C3 C4 C9 -179.94(10)
C9 C4 C5 C6 -1.31(17)
C3 C4 C5 C6 -178.61(11)
C4 C5 C6 C7 -0.01(18)
C5 C6 C7 C8 0.69(18)
C6 C7 C8 C9 0.01(18)
C1 N1 C9 C8 -177.26(10)
C1 N1 C9 C4 0.59(17)
C7 C8 C9 N1 176.56(11)
C7 C8 C9 C4 -1.39(18)
C5 C4 C9 N1 -175.79(10)
C3 C4 C9 N1 1.74(17)
C5 C4 C9 C8 1.98(16)
C3 C4 C9 C8 179.51(10)
N1 C1 C10 C15 169.13(10)
C2 C1 C10 C15 -10.64(18)
N1 C1 C10 C11 -9.49(16)
C2 C1 C10 C11 170.75(10)
C15 C10 C11 C12 -0.61(18)
C1 C10 C11 C12 178.06(11)
C10 C11 C12 C13 -0.57(19)
C11 C12 C13 F1 -178.33(11)
C11 C12 C13 C14 1.30(19)
F1 C13 C14 C15 178.84(11)
C12 C13 C14 C15 -0.79(19)
C13 C14 C15 C10 -0.47(18)
C11 C10 C15 C14 1.14(18)
C1 C10 C15 C14 -177.50(11)
C2 C3 C16 C21 7.19(15)
C4 C3 C16 C21 -175.40(10)
C2 C3 C16 C17 -110.64(12)
C4 C3 C16 C17 66.78(13)
C2 C3 C16 C22 125.88(12)
C4 C3 C16 C22 -56.70(14)
C3 C16 C17 C18 -179.14(9)
C21 C16 C17 C18 59.23(12)
C22 C16 C17 C18 -55.13(13)
C16 C17 C18 C19 -61.68(12)
C16 C17 C18 C25 58.58(12)
C17 C18 C19 C20 60.25(12)
C25 C18 C19 C20 -59.73(13)
C18 C19 C20 C24 61.41(13)
C18 C19 C20 C21 -59.29(12)
C19 C20 C21 C16 60.65(12)
C24 C20 C21 C16 -59.63(13)
C3 C16 C21 C20 -178.86(9)
C17 C16 C21 C20 -59.02(12)
C22 C16 C21 C20 58.88(12)
C3 C16 C22 C23 176.68(10)
C21 C16 C22 C23 -60.71(12)
C17 C16 C22 C23 53.95(13)
C16 C22 C23 C24 63.30(12)
C16 C22 C23 C25 -56.77(13)
C22 C23 C24 C20 -60.27(13)
C25 C23 C24 C20 60.28(14)
C19 C20 C24 C23 -61.85(14)
C21 C20 C24 C23 58.43(13)
C19 C18 C25 C23 58.80(14)
C17 C18 C25 C23 -61.41(13)
C24 C23 C25 C18 -59.05(14)
C22 C23 C25 C18 60.83(13)
